data_4328451
loop_
_publ_author_name
'Yi Ren'
'Thomas Baumgartner'

_publ_contact_author
;
    Thomas Baumgartner
    Department of Chemistry
    University of Calgary
    2500 University Drive N.W.
    Calgary, Alberta, Canada T2N 1N4  
;
_publ_contact_author_email ' thomas.baumgartner@ucalgary.ca '
_publ_contact_author_phone ' (403)220-3039 '
_publ_section_title
;
 Structure-Property Studies Toward the Stimuli-Responsive Behavior of
 Benzyl-Phospholium Acenes
;
_journal_name_full 'Inorganic Chemistry'
_journal_page_first 2669
_journal_page_last 2678
_journal_paper_doi 10.1021/ic2026335
_journal_volume 51
_journal_year 2012
_chemical_formula_moiety 'C32 H26 O3 P S2, 4(C H Cl3), Br'
_chemical_formula_sum 'C36 H30 Br Cl12 O3 P S2'
_chemical_formula_weight 1111.01
_chemical_name_systematic
;
 ?
;
_space_group_IT_number 2
_symmetry_cell_setting triclinic
_symmetry_space_group_name_Hall '-P 1'
_symmetry_space_group_name_H-M 'P -1'
_atom_sites_solution_hydrogens geom
_atom_sites_solution_primary direct
_atom_sites_solution_secondary difmap
_audit_conform_dict_location ftp://ftp.iucr.org/pub/cif_core.dic
_audit_conform_dict_name cif_core.dic
_audit_conform_dict_version 2.3
_audit_creation_date 2011-06-23T15:18:55-00:00
_audit_creation_method 'WinGX routine CIF_UPDATE'
_cell_angle_alpha 67.8960(10)
_cell_angle_beta 62.2360(10)
_cell_angle_gamma 84.3930(10)
_cell_formula_units_Z 2
_cell_length_a 13.9910(4)
_cell_length_b 14.0780(4)
_cell_length_c 14.3410(4)
_cell_measurement_reflns_used 9417
_cell_measurement_temperature 173(2)
_cell_measurement_theta_max 27.485
_cell_measurement_theta_min 0.998
_cell_volume 2305.39(12)
_computing_structure_refinement 'SHELXL-97 (Sheldrick, 1997)'
_diffrn_ambient_temperature 173(2)
_diffrn_measured_fraction_theta_full 0.988
_diffrn_measured_fraction_theta_max 0.988
_diffrn_radiation_monochromator graphite
_diffrn_radiation_type MoK\a
_diffrn_radiation_wavelength 0.71073
_diffrn_reflns_av_R_equivalents 0.0352
_diffrn_reflns_av_unetI/netI 0.0451
_diffrn_reflns_limit_h_max 18
_diffrn_reflns_limit_h_min -18
_diffrn_reflns_limit_k_max 18
_diffrn_reflns_limit_k_min -17
_diffrn_reflns_limit_l_max 18
_diffrn_reflns_limit_l_min -18
_diffrn_reflns_number 19437
_diffrn_reflns_theta_full 27.55
_diffrn_reflns_theta_max 27.55
_diffrn_reflns_theta_min 1.57
_exptl_absorpt_coefficient_mu 1.747
_exptl_absorpt_correction_T_max 0.7796
_exptl_absorpt_correction_T_min 0.7555
_exptl_absorpt_correction_type multi-scan
_exptl_absorpt_process_details 'SORTAV: (Blessing, 1997)'
_exptl_crystal_density_diffrn 1.6
_exptl_crystal_F_000 1112
_exptl_crystal_size_max 0.17
_exptl_crystal_size_mid 0.16
_exptl_crystal_size_min 0.15
_refine_diff_density_max 1.296
_refine_diff_density_min -1.145
_refine_diff_density_rms 0.113
_refine_ls_extinction_method none
_refine_ls_goodness_of_fit_ref 1.103
_refine_ls_hydrogen_treatment constr
_refine_ls_matrix_type full
_refine_ls_number_parameters 496
_refine_ls_number_reflns 10525
_refine_ls_number_restraints 0
_refine_ls_restrained_S_all 1.103
_refine_ls_R_factor_all 0.0865
_refine_ls_R_factor_gt 0.0619
_refine_ls_shift/su_max 0
_refine_ls_shift/su_mean 0
_refine_ls_structure_factor_coef Fsqd
_refine_ls_weighting_details 'calc w=1/[\s^2^(Fo^2^)+(0.0427P)^2^+8.6845P] where P=(Fo^2^+2Fc^2^)/3'
_refine_ls_weighting_scheme calc
_refine_ls_wR_factor_gt 0.1347
_refine_ls_wR_factor_ref 0.1573
_reflns_number_gt 8124
_reflns_number_total 10525
_reflns_threshold_expression >2sigma(I)
_cod_data_source_file ic2026335_si_002_3.cif
_cod_data_source_block 3a
_cod_original_cell_volume 2305.39(11)
_cod_database_code 4328451

loop_
_symmetry_equiv_pos_as_xyz
'x, y, z'
'-x, -y, -z'

loop_
_atom_site_label
_atom_site_type_symbol
_atom_site_fract_x
_atom_site_fract_y
_atom_site_fract_z
_atom_site_U_iso_or_equiv
_atom_site_adp_type
_atom_site_occupancy
_atom_site_symmetry_multiplicity
_atom_site_calc_flag
_atom_site_refinement_flags
C1 C 0.7073(4) 0.4651(4) 0.0972(4) 0.0324(10) Uani 1 1 d .
H1 H 0.6889 0.507 0.1408 0.039 Uiso 1 1 calc R
C2 C 0.7805(4) 0.5030(4) -0.0175(4) 0.0387(11) Uani 1 1 d .
H2 H 0.8118 0.5722 -0.0528 0.046 Uiso 1 1 calc R
C3 C 0.8094(4) 0.4424(4) -0.0824(4) 0.0404(11) Uani 1 1 d .
H3 H 0.8598 0.4711 -0.161 0.049 Uiso 1 1 calc R
C4 C 0.7666(4) 0.3419(4) -0.0351(4) 0.0380(11) Uani 1 1 d .
H4 H 0.7876 0.3004 -0.0794 0.046 Uiso 1 1 calc R
C5 C 0.6910(4) 0.3026(4) 0.0803(4) 0.0311(9) Uani 1 1 d .
C6 C 0.6610(3) 0.3635(3) 0.1472(4) 0.0267(9) Uani 1 1 d .
C7 C 0.5814(3) 0.3056(3) 0.2616(4) 0.0262(9) Uani 1 1 d .
C8 C 0.5540(4) 0.2078(3) 0.2771(4) 0.0287(9) Uani 1 1 d .
C9 C 0.4721(4) 0.1475(3) 0.3911(4) 0.0274(9) Uani 1 1 d .
C10 C 0.4368(3) 0.1950(3) 0.4678(4) 0.0263(9) Uani 1 1 d .
C11 C 0.3529(3) 0.1338(3) 0.5780(4) 0.0270(9) Uani 1 1 d .
C12 C 0.3272(4) 0.0386(3) 0.5777(4) 0.0316(9) Uani 1 1 d .
C13 C 0.2474(4) -0.0344(4) 0.6735(5) 0.0409(11) Uani 1 1 d .
H13 H 0.2302 -0.0973 0.6722 0.049 Uiso 1 1 calc R
C14 C 0.1942(4) -0.0130(4) 0.7702(5) 0.0438(12) Uani 1 1 d .
H14 H 0.1397 -0.0623 0.8369 0.053 Uiso 1 1 calc R
C15 C 0.2185(4) 0.0803(4) 0.7728(5) 0.0415(11) Uani 1 1 d .
H15 H 0.1799 0.0931 0.841 0.05 Uiso 1 1 calc R
C16 C 0.2974(4) 0.1531(4) 0.6782(4) 0.0322(10) Uani 1 1 d .
H16 H 0.3139 0.2156 0.6808 0.039 Uiso 1 1 calc R
C20 C 0.4045(3) 0.4153(3) 0.3807(4) 0.0260(8) Uani 1 1 d .
C21 C 0.3442(4) 0.4505(3) 0.4682(4) 0.0301(9) Uani 1 1 d .
H21 H 0.3535 0.4258 0.5347 0.036 Uiso 1 1 calc R
C22 C 0.2705(4) 0.5219(4) 0.4580(5) 0.0382(11) Uani 1 1 d .
H22 H 0.229 0.5462 0.5175 0.046 Uiso 1 1 calc R
C23 C 0.2575(4) 0.5575(4) 0.3613(5) 0.0457(13) Uani 1 1 d .
H23 H 0.2072 0.6067 0.3544 0.055 Uiso 1 1 calc R
C24 C 0.3169(4) 0.5224(4) 0.2747(5) 0.0454(13) Uani 1 1 d .
H24 H 0.3068 0.5469 0.2088 0.054 Uiso 1 1 calc R
C25 C 0.3911(4) 0.4518(4) 0.2833(4) 0.0342(10) Uani 1 1 d .
H25 H 0.4327 0.4282 0.2231 0.041 Uiso 1 1 calc R
C30 C 0.5767(3) 0.3619(3) 0.4469(4) 0.0241(8) Uani 1 1 d .
H30A H 0.6209 0.4278 0.3899 0.029 Uiso 1 1 calc R
H30B H 0.5252 0.3745 0.5162 0.029 Uiso 1 1 calc R
C31 C 0.6509(3) 0.2843(3) 0.4755(4) 0.0236(8) Uani 1 1 d .
C32 C 0.7558(3) 0.2850(3) 0.3925(4) 0.0269(9) Uani 1 1 d .
H32 H 0.7803 0.3318 0.3161 0.032 Uiso 1 1 calc R
C33 C 0.8244(3) 0.2163(3) 0.4231(4) 0.0276(9) Uani 1 1 d .
C34 C 0.7887(4) 0.1482(3) 0.5358(4) 0.0274(9) Uani 1 1 d .
C35 C 0.6815(3) 0.1464(3) 0.6163(3) 0.0255(8) Uani 1 1 d .
C36 C 0.6128(3) 0.2147(3) 0.5866(4) 0.0256(8) Uani 1 1 d .
H36 H 0.5404 0.2138 0.642 0.031 Uiso 1 1 calc R
C37 C 0.9678(4) 0.2737(4) 0.2332(4) 0.0457(13) Uani 1 1 d .
H37A H 1.0431 0.2618 0.1895 0.068 Uiso 1 1 calc R
H37B H 0.9643 0.346 0.2253 0.068 Uiso 1 1 calc R
H37C H 0.9227 0.2577 0.2044 0.068 Uiso 1 1 calc R
C38 C 0.8548(5) -0.0153(4) 0.5681(5) 0.0471(13) Uani 1 1 d .
H38A H 0.9071 -0.0548 0.591 0.071 Uiso 1 1 calc R
H38B H 0.8725 -0.0108 0.4919 0.071 Uiso 1 1 calc R
H38C H 0.7815 -0.0497 0.6222 0.071 Uiso 1 1 calc R
C39 C 0.5382(4) 0.0570(4) 0.8020(4) 0.0388(11) Uani 1 1 d .
H39A H 0.5268 0.0044 0.8753 0.058 Uiso 1 1 calc R
H39B H 0.4986 0.0334 0.7724 0.058 Uiso 1 1 calc R
H39C H 0.5115 0.1212 0.8122 0.058 Uiso 1 1 calc R
C40 C 0.4420(5) 0.2887(4) 0.9740(5) 0.0443(12) Uani 1 1 d .
H40 H 0.4311 0.3294 0.9062 0.053 Uiso 1 1 calc R
C41 C 0.1009(5) 0.3290(5) 0.8587(5) 0.0509(14) Uani 1 1 d .
H41 H 0.18 0.3214 0.833 0.061 Uiso 1 1 calc R
C42 C 0.0799(4) 0.2735(4) 1.4396(5) 0.0410(11) Uani 1 1 d .
H42 H 0.026 0.2147 1.4683 0.049 Uiso 1 1 calc R
C43 C -0.1795(4) 0.0597(4) 1.8201(4) 0.0432(12) Uani 1 1 d .
H43 H -0.2278 0.041 1.7945 0.052 Uiso 1 1 calc R
S1 S 0.62178(11) 0.17979(9) 0.15727(10) 0.0363(3) Uani 1 1 d .
S2 S 0.40587(11) 0.02783(9) 0.44545(11) 0.0352(3) Uani 1 1 d .
P1 P 0.50048(9) 0.32439(8) 0.39209(9) 0.0223(2) Uani 1 1 d .
O1 O 0.9291(2) 0.2095(3) 0.3495(3) 0.0368(7) Uani 1 1 d .
O2 O 0.8596(3) 0.0866(2) 0.5671(3) 0.0336(7) Uani 1 1 d .
O3 O 0.6508(3) 0.0746(2) 0.7238(3) 0.0356(7) Uani 1 1 d .
Br1 Br 0.38527(4) 0.35903(4) 0.73881(4) 0.03234(12) Uani 1 1 d .
Cl Cl 0.55895(13) 0.22285(12) 0.92960(13) 0.0550(4) Uani 1 1 d .
Cl2 Cl 0.46064(13) 0.37491(11) 1.02772(13) 0.0523(3) Uani 1 1 d .
Cl3 Cl 0.32767(18) 0.20267(17) 1.0742(2) 0.0982(8) Uani 1 1 d .
Cl4 Cl 0.0275(3) 0.21644(17) 0.97025(19) 0.1305(12) Uani 1 1 d .
Cl5 Cl 0.07475(17) 0.3517(2) 0.74654(18) 0.0955(7) Uani 1 1 d .
Cl7 Cl 0.06590(16) 0.43006(16) 0.9092(2) 0.0816(6) Uani 1 1 d .
Cl8 Cl 0.17902(12) 0.28948(12) 1.30079(12) 0.0528(3) Uani 1 1 d .
Cl9 Cl 0.14118(13) 0.24341(15) 1.52821(14) 0.0645(4) Uani 1 1 d .
Cl10 Cl 0.01194(13) 0.38503(13) 1.43927(17) 0.0705(5) Uani 1 1 d .
Cl11 Cl -0.06637(17) -0.00934(18) 1.78422(18) 0.0907(7) Uani 1 1 d .
Cl12 Cl -0.25295(17) 0.02585(16) 1.96704(15) 0.0811(6) Uani 1 1 d .
Cl13 Cl -0.14458(19) 0.19203(14) 1.75131(17) 0.0838(6) Uani 1 1 d .

loop_
_atom_site_aniso_label
_atom_site_aniso_U_11
_atom_site_aniso_U_22
_atom_site_aniso_U_33
_atom_site_aniso_U_23
_atom_site_aniso_U_13
_atom_site_aniso_U_12
C1 0.031(2) 0.036(2) 0.030(2) -0.014(2) -0.013(2) 0.0043(19)
C2 0.032(3) 0.048(3) 0.032(3) -0.011(2) -0.014(2) 0.001(2)
C3 0.031(3) 0.060(3) 0.029(2) -0.017(2) -0.012(2) 0.009(2)
C4 0.036(3) 0.056(3) 0.032(2) -0.028(2) -0.017(2) 0.015(2)
C5 0.031(2) 0.040(3) 0.030(2) -0.017(2) -0.019(2) 0.0120(19)
C6 0.025(2) 0.033(2) 0.028(2) -0.0143(18) -0.0148(18) 0.0074(17)
C7 0.028(2) 0.029(2) 0.030(2) -0.0180(18) -0.0162(18) 0.0107(17)
C8 0.036(2) 0.030(2) 0.029(2) -0.0163(18) -0.020(2) 0.0089(18)
C9 0.035(2) 0.024(2) 0.034(2) -0.0160(18) -0.021(2) 0.0059(17)
C10 0.030(2) 0.026(2) 0.030(2) -0.0126(17) -0.0182(19) 0.0041(17)
C11 0.028(2) 0.023(2) 0.032(2) -0.0084(17) -0.0176(19) 0.0037(16)
C12 0.032(2) 0.029(2) 0.038(3) -0.0117(19) -0.020(2) 0.0008(18)
C13 0.041(3) 0.032(2) 0.050(3) -0.012(2) -0.023(2) -0.004(2)
C14 0.038(3) 0.035(3) 0.045(3) -0.004(2) -0.015(2) -0.005(2)
C15 0.034(3) 0.041(3) 0.039(3) -0.010(2) -0.013(2) 0.002(2)
C16 0.034(2) 0.030(2) 0.032(2) -0.0115(19) -0.016(2) 0.0059(18)
C20 0.030(2) 0.0202(19) 0.031(2) -0.0103(17) -0.0160(19) 0.0023(16)
C21 0.031(2) 0.032(2) 0.029(2) -0.0127(19) -0.0144(19) 0.0059(18)
C22 0.031(2) 0.037(3) 0.052(3) -0.025(2) -0.018(2) 0.012(2)
C23 0.036(3) 0.043(3) 0.057(3) -0.015(3) -0.026(3) 0.015(2)
C24 0.045(3) 0.057(3) 0.038(3) -0.012(2) -0.028(3) 0.014(2)
C25 0.036(3) 0.042(3) 0.029(2) -0.014(2) -0.019(2) 0.009(2)
C30 0.031(2) 0.0205(19) 0.026(2) -0.0106(16) -0.0156(18) 0.0029(16)
C31 0.029(2) 0.0226(19) 0.028(2) -0.0117(16) -0.0175(18) 0.0032(16)
C32 0.026(2) 0.030(2) 0.026(2) -0.0122(18) -0.0115(18) 0.0009(17)
C33 0.023(2) 0.032(2) 0.026(2) -0.0107(18) -0.0101(18) 0.0003(17)
C34 0.030(2) 0.025(2) 0.036(2) -0.0114(18) -0.022(2) 0.0062(17)
C35 0.030(2) 0.024(2) 0.023(2) -0.0049(16) -0.0144(18) -0.0022(16)
C36 0.026(2) 0.025(2) 0.027(2) -0.0117(17) -0.0114(18) 0.0017(16)
C37 0.031(3) 0.058(3) 0.033(3) -0.014(2) -0.006(2) 0.003(2)
C38 0.048(3) 0.033(3) 0.071(4) -0.023(3) -0.036(3) 0.015(2)
C39 0.037(3) 0.041(3) 0.024(2) -0.006(2) -0.006(2) -0.004(2)
C40 0.057(3) 0.043(3) 0.038(3) -0.015(2) -0.025(3) 0.002(2)
C41 0.043(3) 0.051(3) 0.052(3) -0.020(3) -0.016(3) 0.002(3)
C42 0.033(3) 0.040(3) 0.048(3) -0.015(2) -0.018(2) 0.003(2)
C43 0.045(3) 0.049(3) 0.040(3) -0.020(2) -0.023(2) 0.015(2)
S1 0.0507(7) 0.0359(6) 0.0348(6) -0.0233(5) -0.0233(6) 0.0123(5)
S2 0.0465(7) 0.0270(5) 0.0424(7) -0.0162(5) -0.0259(6) 0.0010(5)
P1 0.0249(5) 0.0217(5) 0.0237(5) -0.0108(4) -0.0125(4) 0.0036(4)
O1 0.0235(16) 0.0433(19) 0.0336(18) -0.0127(15) -0.0074(14) 0.0053(14)
O2 0.0338(17) 0.0290(16) 0.0440(19) -0.0131(14) -0.0243(16) 0.0081(13)
O3 0.0368(18) 0.0337(17) 0.0267(16) -0.0010(13) -0.0150(15) 0.0016(14)
Br1 0.0357(2) 0.0348(2) 0.0308(2) -0.01615(19) -0.0158(2) 0.00361(18)
Cl 0.0699(10) 0.0584(9) 0.0609(9) -0.0377(8) -0.0406(8) 0.0237(7)
Cl2 0.0696(9) 0.0512(8) 0.0585(9) -0.0327(7) -0.0406(8) 0.0198(7)
Cl3 0.0806(14) 0.0788(13) 0.0926(15) -0.0363(12) 0.0022(12) -0.0263(11)
Cl4 0.158(3) 0.0658(13) 0.0623(13) -0.0087(10) 0.0217(14) -0.0044(14)
Cl5 0.0742(13) 0.167(2) 0.0688(12) -0.0688(15) -0.0369(11) 0.0370(14)
Cl7 0.0740(12) 0.0834(13) 0.1323(18) -0.0710(13) -0.0627(13) 0.0253(10)
Cl8 0.0478(8) 0.0553(8) 0.0454(8) -0.0186(7) -0.0136(6) 0.0012(6)
Cl9 0.0527(9) 0.0904(12) 0.0583(9) -0.0231(9) -0.0346(8) 0.0012(8)
Cl10 0.0508(9) 0.0519(9) 0.0910(13) -0.0285(9) -0.0201(9) 0.0170(7)
Cl11 0.0819(13) 0.1156(17) 0.0794(13) -0.0436(12) -0.0464(11) 0.0656(13)
Cl12 0.0889(14) 0.0896(14) 0.0430(9) -0.0212(9) -0.0178(9) 0.0149(11)
Cl13 0.1069(16) 0.0507(9) 0.0681(11) -0.0240(9) -0.0177(11) -0.0026(9)

loop_
_atom_type_symbol
_atom_type_description
_atom_type_scat_dispersion_real
_atom_type_scat_dispersion_imag
_atom_type_scat_source
C C 0.0033 0.0016 'International Tables Vol C Tables 4.2.6.8 and 6.1.1.4'
H H 0 0 'International Tables Vol C Tables 4.2.6.8 and 6.1.1.4'
S S 0.1246 0.1234 'International Tables Vol C Tables 4.2.6.8 and 6.1.1.4'
P P 0.1023 0.0942 'International Tables Vol C Tables 4.2.6.8 and 6.1.1.4'
O O 0.0106 0.006 'International Tables Vol C Tables 4.2.6.8 and 6.1.1.4'
Br Br -0.2901 2.4595 'International Tables Vol C Tables 4.2.6.8 and 6.1.1.4'
Cl Cl 0.1484 0.1585 'International Tables Vol C Tables 4.2.6.8 and 6.1.1.4'

loop_
_geom_angle_atom_site_label_1
_geom_angle_atom_site_label_2
_geom_angle_atom_site_label_3
_geom_angle
C2 C1 C6 118.2(4)
C2 C1 H1 120.9
C6 C1 H1 120.9
C1 C2 C3 121.7(5)
C1 C2 H2 119.1
C3 C2 H2 119.1
C4 C3 C2 121.3(5)
C4 C3 H3 119.4
C2 C3 H3 119.4
C3 C4 C5 117.9(4)
C3 C4 H4 121.1
C5 C4 H4 121.1
C4 C5 C6 121.3(4)
C4 C5 S1 126.2(4)
C6 C5 S1 112.4(3)
C1 C6 C5 119.5(4)
C1 C6 C7 130.4(4)
C5 C6 C7 110.1(4)
C8 C7 C6 113.0(4)
C8 C7 P1 108.3(3)
C6 C7 P1 138.7(3)
C7 C8 C9 114.6(4)
C7 C8 S1 113.7(3)
C9 C8 S1 131.7(3)
C10 C9 C8 115.6(4)
C10 C9 S2 113.6(3)
C8 C9 S2 130.7(3)
C9 C10 C11 113.4(4)
C9 C10 P1 107.5(3)
C11 C10 P1 138.5(3)
C16 C11 C12 119.0(4)
C16 C11 C10 131.1(4)
C12 C11 C10 109.9(4)
C13 C12 C11 121.6(4)
C13 C12 S2 126.0(4)
C11 C12 S2 112.4(3)
C14 C13 C12 118.0(5)
C14 C13 H13 121
C12 C13 H13 121
C13 C14 C15 121.4(5)
C13 C14 H14 119.3
C15 C14 H14 119.3
C16 C15 C14 121.0(5)
C16 C15 H15 119.5
C14 C15 H15 119.5
C15 C16 C11 119.0(4)
C15 C16 H16 120.5
C11 C16 H16 120.5
C21 C20 C25 120.1(4)
C21 C20 P1 120.2(3)
C25 C20 P1 119.7(3)
C22 C21 C20 119.7(4)
C22 C21 H21 120.2
C20 C21 H21 120.2
C23 C22 C21 119.9(5)
C23 C22 H22 120.1
C21 C22 H22 120.1
C24 C23 C22 120.6(5)
C24 C23 H23 119.7
C22 C23 H23 119.7
C23 C24 C25 120.2(5)
C23 C24 H24 119.9
C25 C24 H24 119.9
C24 C25 C20 119.5(4)
C24 C25 H25 120.2
C20 C25 H25 120.2
C31 C30 P1 114.7(3)
C31 C30 H30A 108.6
P1 C30 H30A 108.6
C31 C30 H30B 108.6
P1 C30 H30B 108.6
H30A C30 H30B 107.6
C36 C31 C32 121.2(4)
C36 C31 C30 118.4(4)
C32 C31 C30 120.4(4)
C31 C32 C33 119.0(4)
C31 C32 H32 120.5
C33 C32 H32 120.5
O1 C33 C32 124.6(4)
O1 C33 C34 114.9(4)
C32 C33 C34 120.5(4)
O2 C34 C33 120.2(4)
O2 C34 C35 120.7(4)
C33 C34 C35 119.1(4)
O3 C35 C36 123.4(4)
O3 C35 C34 115.9(4)
C36 C35 C34 120.7(4)
C31 C36 C35 119.4(4)
C31 C36 H36 120.3
C35 C36 H36 120.3
O1 C37 H37A 109.5
O1 C37 H37B 109.5
H37A C37 H37B 109.5
O1 C37 H37C 109.5
H37A C37 H37C 109.5
H37B C37 H37C 109.5
O2 C38 H38A 109.5
O2 C38 H38B 109.5
H38A C38 H38B 109.5
O2 C38 H38C 109.5
H38A C38 H38C 109.5
H38B C38 H38C 109.5
O3 C39 H39A 109.5
O3 C39 H39B 109.5
H39A C39 H39B 109.5
O3 C39 H39C 109.5
H39A C39 H39C 109.5
H39B C39 H39C 109.5
Cl3 C40 Cl2 111.0(3)
Cl3 C40 Cl 111.0(3)
Cl2 C40 Cl 110.1(3)
Cl3 C40 H40 108.2
Cl2 C40 H40 108.2
Cl C40 H40 108.2
Cl5 C41 Cl4 110.3(4)
Cl5 C41 Cl7 111.9(4)
Cl4 C41 Cl7 108.1(3)
Cl5 C41 H41 108.9
Cl4 C41 H41 108.9
Cl7 C41 H41 108.9
Cl9 C42 Cl10 111.6(3)
Cl9 C42 Cl8 109.4(3)
Cl10 C42 Cl8 110.1(3)
Cl9 C42 H42 108.5
Cl10 C42 H42 108.5
Cl8 C42 H42 108.5
Cl13 C43 Cl11 111.9(3)
Cl13 C43 Cl12 110.6(3)
Cl11 C43 Cl12 111.3(3)
Cl13 C43 H43 107.6
Cl11 C43 H43 107.6
Cl12 C43 H43 107.6
C8 S1 C5 90.8(2)
C9 S2 C12 90.7(2)
C20 P1 C7 111.7(2)
C20 P1 C10 111.3(2)
C7 P1 C10 93.8(2)
C20 P1 C30 109.02(19)
C7 P1 C30 114.6(2)
C10 P1 C30 115.83(19)
C33 O1 C37 117.2(4)
C34 O2 C38 113.7(3)
C35 O3 C39 117.3(4)

loop_
_geom_bond_atom_site_label_1
_geom_bond_atom_site_label_2
_geom_bond_distance
C1 C2 1.384(7)
C1 C6 1.398(6)
C1 H1 0.95
C2 C3 1.393(7)
C2 H2 0.95
C3 C4 1.373(8)
C3 H3 0.95
C4 C5 1.399(7)
C4 H4 0.95
C5 C6 1.417(6)
C5 S1 1.744(5)
C6 C7 1.437(6)
C7 C8 1.372(6)
C7 P1 1.788(4)
C8 C9 1.451(6)
C8 S1 1.711(4)
C9 C10 1.373(6)
C9 S2 1.717(4)
C10 C11 1.436(6)
C10 P1 1.794(4)
C11 C16 1.398(6)
C11 C12 1.423(6)
C12 C13 1.387(7)
C12 S2 1.752(5)
C13 C14 1.369(8)
C13 H13 0.95
C14 C15 1.406(7)
C14 H14 0.95
C15 C16 1.375(7)
C15 H15 0.95
C16 H16 0.95
C20 C21 1.390(6)
C20 C25 1.392(6)
C20 P1 1.783(4)
C21 C22 1.387(6)
C21 H21 0.95
C22 C23 1.379(8)
C22 H22 0.95
C23 C24 1.378(8)
C23 H23 0.95
C24 C25 1.381(7)
C24 H24 0.95
C25 H25 0.95
C30 C31 1.509(6)
C30 P1 1.799(4)
C30 H30A 0.99
C30 H30B 0.99
C31 C36 1.385(6)
C31 C32 1.392(6)
C32 C33 1.393(6)
C32 H32 0.95
C33 O1 1.371(5)
C33 C34 1.399(6)
C34 O2 1.375(5)
C34 C35 1.399(6)
C35 O3 1.371(5)
C35 C36 1.386(6)
C36 H36 0.95
C37 O1 1.418(6)
C37 H37A 0.98
C37 H37B 0.98
C37 H37C 0.98
C38 O2 1.436(6)
C38 H38A 0.98
C38 H38B 0.98
C38 H38C 0.98
C39 O3 1.423(6)
C39 H39A 0.98
C39 H39B 0.98
C39 H39C 0.98
C40 Cl3 1.737(6)
C40 Cl2 1.757(5)
C40 Cl 1.766(6)
C40 H40 1
C41 Cl5 1.720(6)
C41 Cl4 1.733(6)
C41 Cl7 1.761(6)
C41 H41 1
C42 Cl9 1.751(5)
C42 Cl10 1.754(5)
C42 Cl8 1.758(5)
C42 H42 1
C43 Cl13 1.741(6)
C43 Cl11 1.741(5)
C43 Cl12 1.745(5)
C43 H43 1

loop_
_geom_torsion_atom_site_label_1
_geom_torsion_atom_site_label_2
_geom_torsion_atom_site_label_3
_geom_torsion_atom_site_label_4
_geom_torsion
C6 C1 C2 C3 -0.9(7)
C1 C2 C3 C4 -0.2(8)
C2 C3 C4 C5 1.2(7)
C3 C4 C5 C6 -1.2(7)
C3 C4 C5 S1 177.2(4)
C2 C1 C6 C5 0.8(6)
C2 C1 C6 C7 -177.8(4)
C4 C5 C6 C1 0.2(6)
S1 C5 C6 C1 -178.4(3)
C4 C5 C6 C7 179.1(4)
S1 C5 C6 C7 0.5(5)
C1 C6 C7 C8 178.3(4)
C5 C6 C7 C8 -0.5(5)
C1 C6 C7 P1 1.8(8)
C5 C6 C7 P1 -176.9(4)
C6 C7 C8 C9 -178.8(4)
P1 C7 C8 C9 -1.2(5)
C6 C7 C8 S1 0.3(5)
P1 C7 C8 S1 177.8(2)
C7 C8 C9 C10 -2.4(6)
S1 C8 C9 C10 178.8(4)
C7 C8 C9 S2 173.8(3)
S1 C8 C9 S2 -5.0(7)
C8 C9 C10 C11 177.8(4)
S2 C9 C10 C11 0.9(5)
C8 C9 C10 P1 4.7(5)
S2 C9 C10 P1 -172.2(2)
C9 C10 C11 C16 178.9(4)
P1 C10 C11 C16 -11.1(8)
C9 C10 C11 C12 -0.8(5)
P1 C10 C11 C12 169.3(4)
C16 C11 C12 C13 1.2(7)
C10 C11 C12 C13 -179.1(4)
C16 C11 C12 S2 -179.4(3)
C10 C11 C12 S2 0.4(5)
C11 C12 C13 C14 -0.9(7)
S2 C12 C13 C14 179.7(4)
C12 C13 C14 C15 0.5(8)
C13 C14 C15 C16 -0.5(8)
C14 C15 C16 C11 0.7(7)
C12 C11 C16 C15 -1.1(7)
C10 C11 C16 C15 179.3(5)
C25 C20 C21 C22 0.1(7)
P1 C20 C21 C22 179.4(4)
C20 C21 C22 C23 0.0(7)
C21 C22 C23 C24 0.3(8)
C22 C23 C24 C25 -0.7(9)
C23 C24 C25 C20 0.8(8)
C21 C20 C25 C24 -0.5(7)
P1 C20 C25 C24 -179.8(4)
P1 C30 C31 C36 -94.8(4)
P1 C30 C31 C32 87.0(4)
C36 C31 C32 C33 -1.8(6)
C30 C31 C32 C33 176.3(4)
C31 C32 C33 O1 -180.0(4)
C31 C32 C33 C34 -0.7(6)
O1 C33 C34 O2 4.8(6)
C32 C33 C34 O2 -174.6(4)
O1 C33 C34 C35 -177.4(4)
C32 C33 C34 C35 3.2(6)
O2 C34 C35 O3 -5.1(6)
C33 C34 C35 O3 177.2(4)
O2 C34 C35 C36 174.4(4)
C33 C34 C35 C36 -3.4(6)
C32 C31 C36 C35 1.7(6)
C30 C31 C36 C35 -176.5(3)
O3 C35 C36 C31 -179.6(4)
C34 C35 C36 C31 0.9(6)
C7 C8 S1 C5 0.0(4)
C9 C8 S1 C5 178.8(4)
C4 C5 S1 C8 -178.8(4)
C6 C5 S1 C8 -0.3(3)
C10 C9 S2 C12 -0.6(4)
C8 C9 S2 C12 -176.8(4)
C13 C12 S2 C9 179.5(4)
C11 C12 S2 C9 0.1(3)
C21 C20 P1 C7 -171.4(3)
C25 C20 P1 C7 7.9(4)
C21 C20 P1 C10 85.2(4)
C25 C20 P1 C10 -95.5(4)
C21 C20 P1 C30 -43.8(4)
C25 C20 P1 C30 135.5(4)
C8 C7 P1 C20 -111.4(3)
C6 C7 P1 C20 65.2(5)
C8 C7 P1 C10 3.3(3)
C6 C7 P1 C10 179.8(5)
C8 C7 P1 C30 124.0(3)
C6 C7 P1 C30 -59.5(5)
C9 C10 P1 C20 110.5(3)
C11 C10 P1 C20 -59.9(5)
C9 C10 P1 C7 -4.5(3)
C11 C10 P1 C7 -174.9(5)
C9 C10 P1 C30 -124.2(3)
C11 C10 P1 C30 65.3(5)
C31 C30 P1 C20 172.3(3)
C31 C30 P1 C7 -61.7(4)
C31 C30 P1 C10 45.9(4)
C32 C33 O1 C37 -3.4(6)
C34 C33 O1 C37 177.3(4)
C33 C34 O2 C38 -96.2(5)
C35 C34 O2 C38 86.1(5)
C36 C35 O3 C39 12.2(6)
C34 C35 O3 C39 -168.4(4)
